data_4514419
loop_
_publ_author_name
'Chen, Fumin'
'He, Dongxu'
'Chen, Li'
'Chang, Xiaoyong'
'Wang, David Zhigang'
'Xu, Chen'
'Xing, Xiangyou'

_publ_section_title
;
 Chirality-Economy Catalysis: Asymmetric Transfer Hydrogenation of Ketones
 by Ru-Catalysts of Minimal Stereogenicity
;
_journal_issue 6
_journal_name_full 'ACS Catalysis'
_journal_page_first 5562
_journal_paper_doi 10.1021/acscatal.9b01535
_journal_volume 9
_journal_year 2019
_chemical_formula_moiety 'C12 H10 I N O'
_chemical_formula_sum 'C12 H10 I N O'
_chemical_formula_weight 311.11
_space_group_crystal_system monoclinic
_space_group_IT_number 14
_space_group_name_Hall '-P 2ybc'
_space_group_name_H-M_alt 'P 1 21/c 1'
_symmetry_space_group_name_Hall '-P 2ybc'
_symmetry_space_group_name_H-M 'P 1 21/c 1'
_atom_sites_solution_hydrogens geom
_atom_sites_solution_primary dual
_audit_creation_date 2019-01-25
_audit_creation_method
;
Olex2 1.2
(compiled 2018.05.29 svn.r3508 for OlexSys, GUI svn.r5506)
;
_cell_angle_alpha 90
_cell_angle_beta 93.020(2)
_cell_angle_gamma 90
_cell_formula_units_Z 4
_cell_length_a 16.0930(13)
_cell_length_b 9.8036(6)
_cell_length_c 6.9586(6)
_cell_measurement_reflns_used 4948
_cell_measurement_temperature 100
_cell_measurement_theta_max 27.504
_cell_measurement_theta_min 2.531
_cell_volume 1096.33(15)
_computing_cell_refinement 'SAINT V8.38A (?, 2016)'
_computing_data_reduction 'SAINT V8.38A (?, 2016)'
_computing_molecular_graphics 'Olex2 (Dolomanov et al., 2009)'
_computing_publication_material 'Olex2 (Dolomanov et al., 2009)'
_computing_structure_refinement 'ShelXL (Sheldrick, 2015)'
_computing_structure_solution 'ShelXT (Sheldrick, 2015)'
_diffrn_ambient_temperature 100
_diffrn_detector 'Bruker PHOTO 100 area detector'
_diffrn_detector_area_resol_mean 7.9
_diffrn_detector_type 'CCD area detector'
_diffrn_measured_fraction_theta_full 0.977
_diffrn_measured_fraction_theta_max 0.975
_diffrn_measurement_device 'three-circle diffractometer'
_diffrn_measurement_device_type 'Bruker PHOTO 100 area detector'
_diffrn_measurement_method '\w and \f scans'
_diffrn_radiation_monochromator 'mirror optics'
_diffrn_radiation_probe x-ray
_diffrn_radiation_type MoK\a
_diffrn_radiation_wavelength 0.71073
_diffrn_reflns_av_unetI/netI 0.0372
_diffrn_reflns_Laue_measured_fraction_full 0.977
_diffrn_reflns_Laue_measured_fraction_max 0.975
_diffrn_reflns_limit_h_max 20
_diffrn_reflns_limit_h_min 0
_diffrn_reflns_limit_k_max 0
_diffrn_reflns_limit_k_min -12
_diffrn_reflns_limit_l_max 9
_diffrn_reflns_limit_l_min -9
_diffrn_reflns_number 2477
_diffrn_reflns_point_group_measured_fraction_full 0.977
_diffrn_reflns_point_group_measured_fraction_max 0.975
_diffrn_reflns_theta_full 25.242
_diffrn_reflns_theta_max 27.583
_diffrn_reflns_theta_min 3.759
_diffrn_source 'microfocus sealed X-ray tube'
_diffrn_source_type 'Incoatec I\ms'
_diffrn_standards_number 0
_exptl_absorpt_coefficient_mu 2.892
_exptl_absorpt_correction_T_max 0.76
_exptl_absorpt_correction_T_min 0.59
_exptl_absorpt_correction_type multi-scan
_exptl_absorpt_process_details
;
 TWINABS-2012/1 (Bruker,2012) was used for absorption correction.

Final HKLF 4 output contains 16067 reflections, Rint = 0.0617
 (13919 with I > 3sig(I), Rint = 0.0617)
;
_exptl_crystal_colour colourless
_exptl_crystal_colour_primary colourless
_exptl_crystal_density_diffrn 1.885
_exptl_crystal_description block
_exptl_crystal_F_000 600
_exptl_crystal_size_max 0.42
_exptl_crystal_size_mid 0.38
_exptl_crystal_size_min 0.29
_refine_diff_density_max 0.843
_refine_diff_density_min -1.189
_refine_diff_density_rms 0.124
_refine_ls_extinction_coef 0.030(2)
_refine_ls_extinction_expression Fc^*^=kFc[1+0.001xFc^2^\l^3^/sin(2\q)]^-1/4^
_refine_ls_extinction_method 'SHELXL-2018/3 (Sheldrick 2018)'
_refine_ls_goodness_of_fit_ref 1.108
_refine_ls_hydrogen_treatment constr
_refine_ls_matrix_type full
_refine_ls_number_parameters 139
_refine_ls_number_reflns 2477
_refine_ls_number_restraints 6
_refine_ls_restrained_S_all 1.107
_refine_ls_R_factor_all 0.0258
_refine_ls_R_factor_gt 0.0253
_refine_ls_shift/su_max 0.001
_refine_ls_shift/su_mean 0.000
_refine_ls_structure_factor_coef Fsqd
_refine_ls_weighting_details 'w=1/[\s^2^(Fo^2^)+(0.0380P)^2^+0.5524P] where P=(Fo^2^+2Fc^2^)/3'
_refine_ls_weighting_scheme calc
_refine_ls_wR_factor_gt 0.0686
_refine_ls_wR_factor_ref 0.0692
_reflns_Friedel_coverage 0.000
_reflns_number_gt 2431
_reflns_number_total 2477
_reflns_threshold_expression 'I > 2\s(I)'
_cod_data_source_file cs9b01535_si_002.cif
_cod_data_source_block cxy0638
_cod_depositor_comments 'Adding full bibliography for 4514419--4514420.cif.'
_cod_database_code 4514419
_shelx_shelxl_version_number 2018/3
_shelx_space_group_comment
;
The symmetry employed for this shelxl refinement is uniquely defined
by the following loop, which should always be used as a source of
symmetry information in preference to the above space-group names.
They are only intended as comments.
;
_shelx_estimated_absorpt_t_max 0.488
_shelx_estimated_absorpt_t_min 0.376
_olex2_refinement_description
;
1. Twinned data refinement
 Scales: 0.5915(11)
 0.4085(11)
2. Fixed Uiso
 At 1.2 times of:
  All C(H) groups
 At 1.5 times of:
  All O(H) groups
3. Uiso/Uaniso restraints and constraints
Uanis(C3) \\sim Ueq: with sigma of 0.01 and sigma for terminal atoms of 0.02
4.a Ternary CH refined with riding coordinates:
 C6(H6)
4.b Aromatic/amide H refined with riding coordinates:
 C1(H1A), C2(H2), C4(H4), C5(H5), C8(H8), C9(H9), C10(H10), C11(H11)
4.c Idealised tetrahedral OH refined as rotating group:
 O1(H1)
;
_olex2_submission_special_instructions 'No special instructions were received'

loop_
_space_group_symop_operation_xyz
'x, y, z'
'-x, y+1/2, -z+1/2'
'-x, -y, -z'
'x, -y-1/2, z-1/2'

loop_
_atom_site_label
_atom_site_type_symbol
_atom_site_fract_x
_atom_site_fract_y
_atom_site_fract_z
_atom_site_U_iso_or_equiv
_atom_site_adp_type
_atom_site_occupancy
_atom_site_site_symmetry_order
_atom_site_calc_flag
_atom_site_refinement_flags_posn
_atom_site_refinement_flags_adp
I1 I 0.36969(2) 0.36686(2) -0.48421(3) 0.02261(12) Uani 1 1 d . .
O1 O 0.13884(13) 0.3916(2) -0.0941(4) 0.0162(4) Uani 1 1 d . .
H1 H 0.133391 0.309721 -0.061728 0.024 Uiso 1 1 calc GR .
N1 N 0.11916(15) 0.3808(2) -0.5335(4) 0.0148(5) Uani 1 1 d . .
C1 C 0.10287(18) 0.6623(3) -0.5805(5) 0.0194(5) Uani 1 1 d . .
H1A H 0.097292 0.758199 -0.596011 0.023 Uiso 1 1 calc R .
C2 C 0.15359(18) 0.6082(3) -0.4321(4) 0.0145(5) Uani 1 1 d . .
H2 H 0.184568 0.666850 -0.346589 0.017 Uiso 1 1 calc R .
C3 C 0.15878(14) 0.4672(2) -0.4094(3) 0.0121(5) Uani 1 1 d . U
C4 C 0.07195(17) 0.4338(3) -0.6784(4) 0.0185(5) Uani 1 1 d . .
H4 H 0.044792 0.372912 -0.767370 0.022 Uiso 1 1 calc R .
C5 C 0.06030(17) 0.5729(3) -0.7063(4) 0.0198(5) Uani 1 1 d . .
H5 H 0.024306 0.606110 -0.808371 0.024 Uiso 1 1 calc R .
C6 C 0.20094(17) 0.4017(3) -0.2311(4) 0.0134(5) Uani 1 1 d . .
H6 H 0.219802 0.307864 -0.264530 0.016 Uiso 1 1 calc R .
C7 C 0.27514(15) 0.4827(2) -0.1500(4) 0.0132(5) Uani 1 1 d . .
C8 C 0.26855(16) 0.5598(3) 0.0171(4) 0.0172(5) Uani 1 1 d . .
H8 H 0.217636 0.559584 0.080285 0.021 Uiso 1 1 calc R .
C9 C 0.3352(2) 0.6373(2) 0.0934(5) 0.0218(7) Uani 1 1 d . .
H9 H 0.329268 0.689516 0.206920 0.026 Uiso 1 1 calc R .
C10 C 0.4094(2) 0.6379(2) 0.0041(6) 0.0222(7) Uani 1 1 d . .
H10 H 0.454557 0.691289 0.055367 0.027 Uiso 1 1 calc R .
C11 C 0.41833(16) 0.5611(3) -0.1600(4) 0.0186(5) Uani 1 1 d . .
H11 H 0.469833 0.560587 -0.220728 0.022 Uiso 1 1 calc R .
C12 C 0.35141(17) 0.4844(3) -0.2361(4) 0.0154(5) Uani 1 1 d . .

loop_
_atom_site_aniso_label
_atom_site_aniso_U_11
_atom_site_aniso_U_22
_atom_site_aniso_U_33
_atom_site_aniso_U_23
_atom_site_aniso_U_13
_atom_site_aniso_U_12
I1 0.01653(14) 0.02943(15) 0.02268(15) -0.00584(7) 0.00877(10) 0.00032(6)
O1 0.0152(10) 0.0170(8) 0.0171(10) 0.0019(9) 0.0081(9) -0.0011(7)
N1 0.0111(10) 0.0183(10) 0.0154(12) -0.0042(8) 0.0056(10) -0.0003(7)
C1 0.0179(14) 0.0236(11) 0.0170(12) 0.0046(12) 0.0044(12) 0.0052(11)
C2 0.0124(12) 0.0166(10) 0.0149(12) -0.0003(10) 0.0034(11) 0.0003(10)
C3 0.0070(10) 0.0161(11) 0.0135(12) -0.0012(9) 0.0044(9) 0.0001(8)
C4 0.0130(12) 0.0298(14) 0.0130(12) -0.0042(11) 0.0042(10) -0.0033(10)
C5 0.0150(13) 0.0300(14) 0.0146(12) 0.0044(11) 0.0024(10) 0.0030(10)
C6 0.0124(13) 0.0136(11) 0.0146(12) 0.0005(9) 0.0047(10) 0.0018(10)
C7 0.0120(11) 0.0115(10) 0.0158(11) 0.0031(9) -0.0006(10) 0.0006(8)
C8 0.0166(11) 0.0178(10) 0.0173(12) -0.0004(10) 0.0008(10) 0.0019(9)
C9 0.0275(18) 0.0201(13) 0.0174(14) -0.0035(9) -0.0040(14) 0.0020(10)
C10 0.0191(15) 0.0202(13) 0.0265(17) 0.0035(10) -0.0061(14) -0.0021(9)
C11 0.0115(12) 0.0186(11) 0.0256(13) 0.0056(11) -0.0009(10) 0.0000(9)
C12 0.0167(12) 0.0136(10) 0.0160(12) 0.0015(9) 0.0015(9) 0.0025(9)

loop_
_atom_type_symbol
_atom_type_description
_atom_type_scat_dispersion_real
_atom_type_scat_dispersion_imag
_atom_type_scat_source
C C 0.0033 0.0016 'International Tables Vol C Tables 4.2.6.8 and 6.1.1.4'
H H 0.0000 0.0000 'International Tables Vol C Tables 4.2.6.8 and 6.1.1.4'
I I -0.4742 1.8119 'International Tables Vol C Tables 4.2.6.8 and 6.1.1.4'
N N 0.0061 0.0033 'International Tables Vol C Tables 4.2.6.8 and 6.1.1.4'
O O 0.0106 0.0060 'International Tables Vol C Tables 4.2.6.8 and 6.1.1.4'

loop_
_geom_angle_atom_site_label_1
_geom_angle_atom_site_label_2
_geom_angle_atom_site_label_3
_geom_angle
C4 N1 C3 118.1(2)
C2 C1 C5 118.5(3)
C1 C2 C3 119.6(3)
N1 C3 C2 121.9(2)
N1 C3 C6 115.6(2)
C2 C3 C6 122.1(2)
N1 C4 C5 123.7(3)
C4 C5 C1 118.1(3)
O1 C6 C3 106.1(2)
O1 C6 C7 110.8(2)
C7 C6 C3 112.9(2)
C8 C7 C6 120.0(2)
C12 C7 C6 122.6(2)
C12 C7 C8 117.3(2)
C7 C8 C9 121.4(3)
C10 C9 C8 119.9(3)
C9 C10 C11 120.2(3)
C10 C11 C12 119.7(3)
C7 C12 I1 120.62(19)
C7 C12 C11 121.5(2)
C11 C12 I1 117.9(2)

loop_
_geom_bond_atom_site_label_1
_geom_bond_atom_site_label_2
_geom_bond_distance
I1 C12 2.109(2)
O1 C6 1.420(3)
N1 C3 1.346(3)
N1 C4 1.335(4)
C1 C2 1.388(4)
C1 C5 1.393(4)
C2 C3 1.393(3)
C3 C6 1.524(4)
C4 C5 1.389(4)
C6 C7 1.518(4)
C7 C8 1.396(4)
C7 C12 1.394(4)
C8 C9 1.396(4)
C9 C10 1.375(6)
C10 C11 1.382(5)
C11 C12 1.395(4)

loop_
_twin_individual_id
_twin_individual_mass_fraction_refined
1 0.5915(11)
2 0.4085(11)
